data_7001606
loop_
_publ_author_name
'Zhang, Mei-Li'
'Li, Dong-Sheng'
'Wang, Ji-Jiang'
'Fu, Feng'
'Du, Miao'
'Zou, Kun'
'Gao, Xiao-Ming'

_publ_section_title
;
 Structural diversity and properties of ZnII and CdII complexes with a
 flexible dicarboxylate building block 1,3-phenylenediacetate and
 various heterocyclic co-ligands
;
_journal_issue 27
_journal_name_full 'Dalton Transactions'
_journal_page_first 5355
_journal_page_last 5364
_journal_paper_doi 10.1039/b901418g
_journal_year 2009
_chemical_formula_sum 'C22 H20 N2 O5 Zn'
_chemical_formula_weight 457.77
_chemical_name_systematic
;

?

;
_space_group_IT_number 2
_symmetry_cell_setting triclinic
_symmetry_space_group_name_Hall '-P 1'
_symmetry_space_group_name_H-M 'P -1'
_atom_sites_solution_hydrogens geom
_atom_sites_solution_primary direct
_atom_sites_solution_secondary difmap
_audit_creation_method SHELXL-97
_cell_angle_alpha 96.072(2)
_cell_angle_beta 101.351(2)
_cell_angle_gamma 91.589(2)
_cell_formula_units_Z 2
_cell_length_a 6.8920(10)
_cell_length_b 9.4410(13)
_cell_length_c 16.151(2)
_cell_measurement_reflns_used 3807
_cell_measurement_temperature 293(2)
_cell_measurement_theta_max 27.43
_cell_measurement_theta_min 2.07
_cell_volume 1023.3(2)
_computing_cell_refinement 'Bruker SMART'
_computing_data_collection 'Bruker SMART'
_computing_data_reduction 'Bruker SAINT'
_computing_molecular_graphics 'Bruker SHELXTL'
_computing_publication_material 'Bruker SHELXTL'
_computing_structure_refinement 'SHELXL-97 (Sheldrick, 1997)'
_computing_structure_solution 'SHELXS-97 (Sheldrick, 1990)'
_diffrn_ambient_temperature 293(2)
_diffrn_measured_fraction_theta_full 0.967
_diffrn_measured_fraction_theta_max 0.967
_diffrn_measurement_device_type 'CCD area detector'
_diffrn_measurement_method 'phi and omega scans'
_diffrn_radiation_monochromator graphite
_diffrn_radiation_source 'fine-focus sealed tube'
_diffrn_radiation_type MoK\a
_diffrn_radiation_wavelength 0.71073
_diffrn_reflns_av_R_equivalents 0.0191
_diffrn_reflns_av_sigmaI/netI 0.0294
_diffrn_reflns_limit_h_max 8
_diffrn_reflns_limit_h_min -8
_diffrn_reflns_limit_k_max 11
_diffrn_reflns_limit_k_min -11
_diffrn_reflns_limit_l_max 18
_diffrn_reflns_limit_l_min -19
_diffrn_reflns_number 7348
_diffrn_reflns_theta_full 25.50
_diffrn_reflns_theta_max 25.50
_diffrn_reflns_theta_min 2.59
_exptl_absorpt_coefficient_mu 1.237
_exptl_absorpt_correction_T_max 0.7474
_exptl_absorpt_correction_T_min 0.6714
_exptl_absorpt_correction_type multi-scan
_exptl_absorpt_process_details sadabs
_exptl_crystal_colour colourless
_exptl_crystal_density_diffrn 1.486
_exptl_crystal_density_method 'not measured'
_exptl_crystal_description block
_exptl_crystal_F_000 472
_exptl_crystal_size_max 0.35
_exptl_crystal_size_mid 0.27
_exptl_crystal_size_min 0.25
_refine_diff_density_max 1.696
_refine_diff_density_min -0.986
_refine_diff_density_rms 0.113
_refine_ls_extinction_method none
_refine_ls_goodness_of_fit_ref 1.094
_refine_ls_hydrogen_treatment constr
_refine_ls_matrix_type full
_refine_ls_number_parameters 257
_refine_ls_number_reflns 3694
_refine_ls_number_restraints 7
_refine_ls_restrained_S_all 1.115
_refine_ls_R_factor_all 0.0655
_refine_ls_R_factor_gt 0.0591
_refine_ls_shift/su_max 0.000
_refine_ls_shift/su_mean 0.000
_refine_ls_structure_factor_coef Fsqd
_refine_ls_weighting_details 'calc w=1/[\s^2^(Fo^2^)+(0.1045P)^2^+1.8713P] where P=(Fo^2^+2Fc^2^)/3'
_refine_ls_weighting_scheme calc
_refine_ls_wR_factor_gt 0.1706
_refine_ls_wR_factor_ref 0.1761
_reflns_number_gt 3257
_reflns_number_total 3694
_reflns_threshold_expression >2sigma(I)
_cod_data_source_file b901418g.txt
_cod_data_source_block b
_cod_depositor_comments
;
The following automatic conversions were performed:
'_symmetry_cell_setting' value 'Triclinic' changed to 'triclinic'
according to '/home/saulius/struct/CIF-dictionaries/cif_core.dic'
dictionary named 'cif_core.dic' version 2.4.1 from 2010-06-29.

Automatic conversion script
Id: cif_fix_enum 1527 2010-12-29 10:47:43Z saulius 
;
_cod_original_cell_volume 1023.3(3)
_cod_original_sg_symbol_H-M P-1
_cod_database_code 7001606

loop_
_symmetry_equiv_pos_as_xyz
'x, y, z'
'-x, -y, -z'

loop_
_atom_site_label
_atom_site_type_symbol
_atom_site_fract_x
_atom_site_fract_y
_atom_site_fract_z
_atom_site_U_iso_or_equiv
_atom_site_adp_type
_atom_site_occupancy
_atom_site_symmetry_multiplicity
_atom_site_calc_flag
_atom_site_refinement_flags
_atom_site_disorder_assembly
_atom_site_disorder_group
Zn1 Zn 0.37868(7) 0.30062(5) 0.70131(3) 0.0327(2) Uani 1 1 d . . .
O1 O 0.3369(6) 0.0298(4) 0.6148(3) 0.0579(10) Uani 1 1 d . . .
O2 O 0.5847(5) 0.1868(4) 0.6654(3) 0.0530(9) Uani 1 1 d . . .
O3 O 0.4817(7) -0.5024(4) 0.7403(2) 0.0564(10) Uani 1 1 d . . .
O4 O 0.6602(12) -0.5803(7) 0.8468(4) 0.128(3) Uani 1 1 d . . .
O5 O 0.287(2) 0.6240(17) -0.0049(10) 0.286(7) Uani 1 1 d U . .
H1W H 0.3808 0.5881 -0.0241 0.429 Uiso 1 1 d R . .
H2W H 0.3024 0.6105 0.0472 0.429 Uiso 1 1 d R . .
N1 N 0.1243(5) 0.3455(4) 0.6205(2) 0.0336(8) Uani 1 1 d . . .
C1 C 0.7683(7) -0.1121(5) 0.6748(3) 0.0375(10) Uani 1 1 d . . .
C2 C 0.6638(7) -0.1779(5) 0.7271(3) 0.0351(10) Uani 1 1 d . . .
H2 H 0.5269 -0.1722 0.7182 0.042 Uiso 1 1 calc R . .
C3 C 0.7590(7) -0.2519(5) 0.7923(3) 0.0378(10) Uani 1 1 d . . .
C4 C 0.9646(8) -0.2591(6) 0.8042(4) 0.0526(14) Uani 1 1 d . . .
H4 H 1.0319 -0.3074 0.8476 0.063 Uiso 1 1 calc R . .
C5 C 1.0695(8) -0.1950(6) 0.7520(4) 0.0560(15) Uani 1 1 d . . .
H5 H 1.2061 -0.2024 0.7599 0.067 Uiso 1 1 calc R . .
C6 C 0.9737(8) -0.1208(5) 0.6891(4) 0.0486(13) Uani 1 1 d . . .
H6 H 1.0460 -0.0759 0.6555 0.058 Uiso 1 1 calc R . .
C7 C 0.6610(9) -0.0361(6) 0.6012(3) 0.0498(13) Uani 1 1 d . . .
H7A H 0.7579 0.0163 0.5785 0.060 Uiso 1 1 calc R . .
H7B H 0.5921 -0.1067 0.5562 0.060 Uiso 1 1 calc R . .
C8 C 0.5136(8) 0.0658(5) 0.6281(3) 0.0399(11) Uani 1 1 d . . .
C9 C 0.6466(9) -0.3251(6) 0.8479(3) 0.0486(13) Uani 1 1 d . . .
H9A H 0.5332 -0.2705 0.8558 0.058 Uiso 1 1 calc R . .
H9B H 0.7313 -0.3275 0.9033 0.058 Uiso 1 1 calc R . .
C10 C 0.5752(12) -0.4768(7) 0.8104(4) 0.070(2) Uani 1 1 d . . .
C11 C 0.0265(7) 0.2635(5) 0.5522(3) 0.0396(10) Uani 1 1 d . . .
H11 H 0.0829 0.1802 0.5344 0.048 Uiso 1 1 calc R . .
C12 C -0.1554(7) 0.2960(5) 0.5062(3) 0.0427(11) Uani 1 1 d . . .
H12 H -0.2159 0.2370 0.4576 0.051 Uiso 1 1 calc R . .
C13 C -0.2476(6) 0.4175(5) 0.5328(3) 0.0334(9) Uani 1 1 d . . .
C14 C -0.1451(7) 0.5018(5) 0.6042(3) 0.0445(12) Uani 1 1 d . . .
H14 H -0.1996 0.5841 0.6247 0.053 Uiso 1 1 calc R . .
C15 C 0.0367(8) 0.4638(5) 0.6448(3) 0.0471(12) Uani 1 1 d . . .
H15 H 0.1033 0.5234 0.6920 0.056 Uiso 1 1 calc R . .
C16 C -0.4423(7) 0.4513(5) 0.4864(3) 0.0380(10) Uani 1 1 d . . .
H16 H -0.4892 0.4002 0.4334 0.046 Uiso 1 1 calc R . .
N2 N 0.2668(5) 0.2053(3) 0.79459(18) 0.0438(10) Uani 1 1 d G . .
C17 C 0.3819(4) 0.1139(4) 0.8380(2) 0.0559(14) Uani 1 1 d G . .
H17 H 0.5058 0.0957 0.8258 0.067 Uiso 1 1 calc R . .
C18 C 0.3189(5) 0.0484(4) 0.8991(2) 0.0677(18) Uani 1 1 d G . .
H18 H 0.3990 -0.0152 0.9284 0.081 Uiso 1 1 calc R . .
C19 C 0.1379(5) 0.0754(4) 0.91804(17) 0.0669(18) Uani 1 1 d GD . .
C20 C 0.0228(5) 0.1677(4) 0.8734(3) 0.078(2) Uani 1 1 d G . .
H20 H -0.1007 0.1878 0.8856 0.094 Uiso 1 1 calc R . .
C21 C 0.0873(5) 0.2305(4) 0.8114(2) 0.0674(17) Uani 1 1 d G . .
H21 H 0.0064 0.2915 0.7803 0.081 Uiso 1 1 calc R . .
C22 C 0.0762(8) -0.0011(6) 0.9809(3) 0.089(3) Uani 1 1 d GD . .
H22 H 0.1650 -0.0691 0.9992 0.106 Uiso 1 1 calc R . .

loop_
_atom_site_aniso_label
_atom_site_aniso_U_11
_atom_site_aniso_U_22
_atom_site_aniso_U_33
_atom_site_aniso_U_23
_atom_site_aniso_U_13
_atom_site_aniso_U_12
Zn1 0.0315(3) 0.0310(3) 0.0386(3) 0.0104(2) 0.0110(2) 0.0032(2)
O1 0.049(2) 0.055(2) 0.071(3) 0.0064(19) 0.0168(19) 0.0036(18)
O2 0.045(2) 0.037(2) 0.082(3) 0.0043(18) 0.0264(19) 0.0045(16)
O3 0.081(3) 0.041(2) 0.044(2) 0.0039(16) 0.0070(19) -0.0122(19)
O4 0.174(7) 0.075(4) 0.112(5) 0.030(4) -0.036(5) -0.004(4)
O5 0.326(11) 0.298(11) 0.241(10) 0.055(8) 0.053(8) 0.068(9)
N1 0.0343(19) 0.0297(19) 0.0391(19) 0.0082(15) 0.0099(15) 0.0061(15)
C1 0.039(2) 0.024(2) 0.051(3) -0.0010(19) 0.018(2) 0.0060(18)
C2 0.030(2) 0.029(2) 0.048(3) 0.0049(19) 0.0126(18) 0.0054(17)
C3 0.041(3) 0.027(2) 0.042(2) -0.0014(18) 0.0040(19) -0.0015(18)
C4 0.044(3) 0.044(3) 0.059(3) -0.003(2) -0.010(2) 0.009(2)
C5 0.027(2) 0.056(3) 0.080(4) -0.010(3) 0.008(2) -0.002(2)
C6 0.039(3) 0.038(3) 0.072(3) -0.006(2) 0.027(2) -0.004(2)
C7 0.067(4) 0.040(3) 0.054(3) 0.014(2) 0.033(3) 0.016(2)
C8 0.051(3) 0.038(3) 0.039(2) 0.017(2) 0.022(2) 0.011(2)
C9 0.061(3) 0.045(3) 0.038(3) 0.006(2) 0.004(2) -0.003(2)
C10 0.104(5) 0.049(4) 0.053(3) 0.022(3) 0.000(3) -0.025(4)
C11 0.040(3) 0.036(3) 0.043(3) 0.002(2) 0.011(2) 0.014(2)
C12 0.041(3) 0.045(3) 0.039(2) -0.003(2) 0.007(2) 0.008(2)
C13 0.031(2) 0.033(2) 0.039(2) 0.0085(18) 0.0096(17) 0.0059(17)
C14 0.038(3) 0.032(2) 0.060(3) -0.002(2) 0.003(2) 0.0107(19)
C15 0.042(3) 0.038(3) 0.054(3) -0.005(2) -0.002(2) 0.008(2)
C16 0.034(2) 0.038(3) 0.040(2) 0.0030(19) 0.0049(19) 0.0033(19)
N2 0.049(2) 0.044(2) 0.041(2) 0.0087(18) 0.0148(18) -0.0066(19)
C17 0.056(3) 0.067(4) 0.044(3) 0.017(3) 0.005(2) -0.011(3)
C18 0.075(4) 0.079(5) 0.050(3) 0.024(3) 0.007(3) -0.017(4)
C19 0.096(5) 0.062(4) 0.041(3) 0.006(3) 0.016(3) -0.023(4)
C20 0.083(5) 0.080(5) 0.086(5) 0.007(4) 0.052(4) -0.003(4)
C21 0.069(4) 0.068(4) 0.081(4) 0.025(3) 0.045(4) 0.008(3)
C22 0.111(6) 0.097(6) 0.058(4) -0.005(4) 0.029(4) -0.042(5)

loop_
_atom_type_symbol
_atom_type_description
_atom_type_scat_dispersion_real
_atom_type_scat_dispersion_imag
_atom_type_scat_source
C C 0.0033 0.0016 'International Tables Vol C Tables 4.2.6.8 and 6.1.1.4'
H H 0.0000 0.0000 'International Tables Vol C Tables 4.2.6.8 and 6.1.1.4'
N N 0.0061 0.0033 'International Tables Vol C Tables 4.2.6.8 and 6.1.1.4'
O O 0.0106 0.0060 'International Tables Vol C Tables 4.2.6.8 and 6.1.1.4'
Zn Zn 0.2839 1.4301 'International Tables Vol C Tables 4.2.6.8 and 6.1.1.4'

loop_
_geom_angle_atom_site_label_1
_geom_angle_atom_site_label_2
_geom_angle_atom_site_label_3
_geom_angle
_geom_angle_site_symmetry_1
_geom_angle_site_symmetry_3
_geom_angle_publ_flag
O2 Zn1 O3 110.16(17) . 1_565 ?
O2 Zn1 N1 123.66(16) . . ?
O3 Zn1 N1 98.11(16) 1_565 . ?
O2 Zn1 N2 109.83(15) . . ?
O3 Zn1 N2 112.37(14) 1_565 . ?
N1 Zn1 N2 102.12(14) . . ?
C8 O2 Zn1 111.0(3) . . ?
C10 O3 Zn1 118.4(4) . 1_545 ?
H1W O5 H2W 108.1 . . ?
C11 N1 C15 116.6(4) . . ?
C11 N1 Zn1 127.3(3) . . ?
C15 N1 Zn1 115.7(3) . . ?
C2 C1 C6 118.6(5) . . ?
C2 C1 C7 121.2(4) . . ?
C6 C1 C7 120.2(5) . . ?
C3 C2 C1 121.7(4) . . ?
C3 C2 H2 119.1 . . ?
C1 C2 H2 119.1 . . ?
C2 C3 C4 118.0(5) . . ?
C2 C3 C9 121.9(4) . . ?
C4 C3 C9 120.1(5) . . ?
C5 C4 C3 120.7(5) . . ?
C5 C4 H4 119.7 . . ?
C3 C4 H4 119.7 . . ?
C6 C5 C4 120.5(5) . . ?
C6 C5 H5 119.8 . . ?
C4 C5 H5 119.8 . . ?
C5 C6 C1 120.5(5) . . ?
C5 C6 H6 119.8 . . ?
C1 C6 H6 119.8 . . ?
C8 C7 C1 112.3(4) . . ?
C8 C7 H7A 109.1 . . ?
C1 C7 H7A 109.1 . . ?
C8 C7 H7B 109.1 . . ?
C1 C7 H7B 109.1 . . ?
H7A C7 H7B 107.9 . . ?
O1 C8 O2 123.4(5) . . ?
O1 C8 C7 120.4(5) . . ?
O2 C8 C7 116.2(5) . . ?
C3 C9 C10 112.4(4) . . ?
C3 C9 H9A 109.1 . . ?
C10 C9 H9A 109.1 . . ?
C3 C9 H9B 109.1 . . ?
C10 C9 H9B 109.1 . . ?
H9A C9 H9B 107.9 . . ?
O3 C10 O4 118.0(7) . . ?
O3 C10 C9 121.7(5) . . ?
O4 C10 C9 117.9(6) . . ?
N1 C11 C12 123.2(4) . . ?
N1 C11 H11 118.4 . . ?
C12 C11 H11 118.4 . . ?
C11 C12 C13 119.9(4) . . ?
C11 C12 H12 120.1 . . ?
C13 C12 H12 120.1 . . ?
C14 C13 C12 116.4(4) . . ?
C14 C13 C16 123.0(4) . . ?
C12 C13 C16 120.6(4) . . ?
C15 C14 C13 120.0(4) . . ?
C15 C14 H14 120.0 . . ?
C13 C14 H14 120.0 . . ?
N1 C15 C14 123.8(4) . . ?
N1 C15 H15 118.1 . . ?
C14 C15 H15 118.1 . . ?
C16 C16 C13 125.5(5) 2_466 . ?
C16 C16 H16 117.3 2_466 . ?
C13 C16 H16 117.3 . . ?
C21 N2 C17 119.8 . . ?
C21 N2 Zn1 122.80(17) . . ?
C17 N2 Zn1 117.45(17) . . ?
N2 C17 C18 120.6 . . ?
N2 C17 H17 119.7 . . ?
C18 C17 H17 119.7 . . ?
C17 C18 C19 120.2 . . ?
C17 C18 H18 119.9 . . ?
C19 C18 H18 119.9 . . ?
C20 C19 C18 118.6 . . ?
C20 C19 C22 123.7 . . ?
C18 C19 C22 117.6 . . ?
C21 C20 C19 120.3 . . ?
C21 C20 H20 119.9 . . ?
C19 C20 H20 119.9 . . ?
N2 C21 C20 120.6 . . ?
N2 C21 H21 119.7 . . ?
C20 C21 H21 119.7 . . ?
C22 C22 C19 135.5(6) 2_557 . ?
C22 C22 H22 112.2 2_557 . ?
C19 C22 H22 112.2 . . ?

loop_
_geom_bond_atom_site_label_1
_geom_bond_atom_site_label_2
_geom_bond_distance
_geom_bond_site_symmetry_2
_geom_bond_publ_flag
Zn1 O2 1.945(4) . ?
Zn1 O3 1.965(4) 1_565 ?
Zn1 N1 2.053(4) . ?
Zn1 N2 2.093(2) . ?
O1 C8 1.226(6) . ?
O2 C8 1.271(6) . ?
O3 C10 1.184(7) . ?
O3 Zn1 1.965(4) 1_545 ?
O4 C10 1.289(9) . ?
O5 H1W 0.8361 . ?
O5 H2W 0.8505 . ?
N1 C11 1.330(6) . ?
N1 C15 1.344(6) . ?
C1 C2 1.393(6) . ?
C1 C6 1.395(7) . ?
C1 C7 1.530(7) . ?
C2 C3 1.392(7) . ?
C2 H2 0.9300 . ?
C3 C4 1.397(7) . ?
C3 C9 1.504(7) . ?
C4 C5 1.387(9) . ?
C4 H4 0.9300 . ?
C5 C6 1.368(9) . ?
C5 H5 0.9300 . ?
C6 H6 0.9300 . ?
C7 C8 1.512(7) . ?
C7 H7A 0.9700 . ?
C7 H7B 0.9700 . ?
C9 C10 1.523(8) . ?
C9 H9A 0.9700 . ?
C9 H9B 0.9700 . ?
C11 C12 1.386(7) . ?
C11 H11 0.9300 . ?
C12 C13 1.396(6) . ?
C12 H12 0.9300 . ?
C13 C14 1.384(7) . ?
C13 C16 1.464(6) . ?
C14 C15 1.371(7) . ?
C14 H14 0.9300 . ?
C15 H15 0.9300 . ?
C16 C16 1.329(9) 2_466 ?
C16 H16 0.9300 . ?
N2 C21 1.3403 . ?
N2 C17 1.3453 . ?
C17 C18 1.3527 . ?
C17 H17 0.9300 . ?
C18 C19 1.3657 . ?
C18 H18 0.9300 . ?
C19 C20 1.3614 . ?
C19 C22 1.4286 . ?
C20 C21 1.3557 . ?
C20 H20 0.9300 . ?
C21 H21 0.9300 . ?
C22 C22 1.319(9) 2_557 ?
C22 H22 0.9300 . ?

loop_
_geom_hbond_atom_site_label_D
_geom_hbond_atom_site_label_H
_geom_hbond_atom_site_label_A
_geom_hbond_distance_DH
_geom_hbond_distance_HA
_geom_hbond_distance_DA
_geom_hbond_angle_DHA
_geom_hbond_site_symmetry_A
O5 H2W O4 0.85 1.74 2.586(16) 178.4 2_656

loop_
_geom_torsion_atom_site_label_1
_geom_torsion_atom_site_label_2
_geom_torsion_atom_site_label_3
_geom_torsion_atom_site_label_4
_geom_torsion
_geom_torsion_site_symmetry_1
_geom_torsion_site_symmetry_2
_geom_torsion_site_symmetry_3
_geom_torsion_site_symmetry_4
_geom_torsion_publ_flag
O3 Zn1 O2 C8 -170.1(3) 1_565 . . . ?
N1 Zn1 O2 C8 -54.9(4) . . . . ?
N2 Zn1 O2 C8 65.6(4) . . . . ?
O2 Zn1 N1 C11 32.1(5) . . . . ?
O3 Zn1 N1 C11 153.0(4) 1_565 . . . ?
N2 Zn1 N1 C11 -91.9(4) . . . . ?
O2 Zn1 N1 C15 -155.6(4) . . . . ?
O3 Zn1 N1 C15 -34.7(4) 1_565 . . . ?
N2 Zn1 N1 C15 80.3(4) . . . . ?
C6 C1 C2 C3 -0.3(7) . . . . ?
C7 C1 C2 C3 177.6(4) . . . . ?
C1 C2 C3 C4 -0.2(7) . . . . ?
C1 C2 C3 C9 -178.9(4) . . . . ?
C2 C3 C4 C5 -0.4(7) . . . . ?
C9 C3 C4 C5 178.4(5) . . . . ?
C3 C4 C5 C6 1.4(8) . . . . ?
C4 C5 C6 C1 -1.8(8) . . . . ?
C2 C1 C6 C5 1.3(7) . . . . ?
C7 C1 C6 C5 -176.6(5) . . . . ?
C2 C1 C7 C8 49.2(6) . . . . ?
C6 C1 C7 C8 -133.0(5) . . . . ?
Zn1 O2 C8 O1 2.2(6) . . . . ?
Zn1 O2 C8 C7 -176.9(3) . . . . ?
C1 C7 C8 O1 -98.7(6) . . . . ?
C1 C7 C8 O2 80.4(6) . . . . ?
C2 C3 C9 C10 87.3(6) . . . . ?
C4 C3 C9 C10 -91.4(6) . . . . ?
Zn1 O3 C10 O4 22.8(10) 1_545 . . . ?
Zn1 O3 C10 C9 -175.1(5) 1_545 . . . ?
C3 C9 C10 O3 -53.0(9) . . . . ?
C3 C9 C10 O4 109.0(8) . . . . ?
C15 N1 C11 C12 0.9(7) . . . . ?
Zn1 N1 C11 C12 173.1(4) . . . . ?
N1 C11 C12 C13 -2.3(8) . . . . ?
C11 C12 C13 C14 1.8(7) . . . . ?
C11 C12 C13 C16 -178.2(4) . . . . ?
C12 C13 C14 C15 -0.1(8) . . . . ?
C16 C13 C14 C15 179.9(5) . . . . ?
C11 N1 C15 C14 0.9(8) . . . . ?
Zn1 N1 C15 C14 -172.3(4) . . . . ?
C13 C14 C15 N1 -1.2(9) . . . . ?
C14 C13 C16 C16 -12.2(9) . . . 2_466 ?
C12 C13 C16 C16 167.9(6) . . . 2_466 ?
O2 Zn1 N2 C21 -157.8(2) . . . . ?
O3 Zn1 N2 C21 79.2(2) 1_565 . . . ?
N1 Zn1 N2 C21 -25.0(2) . . . . ?
O2 Zn1 N2 C17 21.4(2) . . . . ?
O3 Zn1 N2 C17 -101.6(2) 1_565 . . . ?
N1 Zn1 N2 C17 154.3(2) . . . . ?
C21 N2 C17 C18 -0.7 . . . . ?
Zn1 N2 C17 C18 -179.97(19) . . . . ?
N2 C17 C18 C19 -0.6 . . . . ?
C17 C18 C19 C20 0.8 . . . . ?
C17 C18 C19 C22 177.6 . . . . ?
C18 C19 C20 C21 0.3 . . . . ?
C22 C19 C20 C21 -176.3 . . . . ?
C17 N2 C21 C20 1.8 . . . . ?
Zn1 N2 C21 C20 -179.0(2) . . . . ?
C19 C20 C21 N2 -1.6 . . . . ?
C20 C19 C22 C22 -8.5(9) . . . 2_557 ?
C18 C19 C22 C22 174.9(9) . . . 2_557 ?
